data_4503386
loop_
_publ_author_name
'Qi, Yan'
'Luo, Feng'
'Batten, Stuart R.'
'Che, Yun-Xia'
'Zheng, Ji-Min'

_publ_section_title
;
 Syntheses and Crystal Structures of a Series of Novel Helical
 Coordination Polymers Constructed from Flexible Bis(imidazole) Ligands
 and Metal Salts
;
_journal_issue 8
_journal_name_full 'Crystal Growth &amp; Design'
_journal_page_first 2806
_journal_paper_doi 10.1021/cg701061q
_journal_volume 8
_journal_year 2008
_chemical_formula_sum 'C24 H22 Co N6 O8'
_chemical_formula_weight 581.41
_chemical_name_systematic
; 
 ? 
;
_space_group_IT_number 13
_symmetry_cell_setting monoclinic
_symmetry_space_group_name_Hall '-P 2yc'
_symmetry_space_group_name_H-M 'P 1 2/c 1'
_atom_sites_solution_hydrogens geom
_atom_sites_solution_primary direct
_atom_sites_solution_secondary difmap
_audit_creation_method SHELXL-97
_cell_angle_alpha 90.00
_cell_angle_beta 112.97(2)
_cell_angle_gamma 90.00
_cell_formula_units_Z 2
_cell_length_a 12.301(3)
_cell_length_b 6.6095(13)
_cell_length_c 16.694(6)
_cell_measurement_reflns_used 9510
_cell_measurement_temperature 293(2)
_cell_measurement_theta_max 27.52
_cell_measurement_theta_min 3.08
_cell_volume 1249.7(6)
_computing_cell_refinement 'RAXIS-RAPID Auto'
_computing_data_collection 'RAXIS-RAPID Auto'
_computing_data_reduction 'RAXIS-RAPID Auto'
_computing_molecular_graphics 'Bruker SHELXTL'
_computing_publication_material 'Bruker SHELXTL'
_computing_structure_refinement 'SHELXL-97 (Sheldrick, 1997)'
_computing_structure_solution 'SHELXS-97 (Sheldrick, 1990)'
_diffrn_ambient_temperature 293(2)
_diffrn_measured_fraction_theta_full 0.994
_diffrn_measured_fraction_theta_max 0.994
_diffrn_measurement_device_type 'rigaku r-axis rapid IP area detector'
_diffrn_measurement_method oscillation
_diffrn_radiation_monochromator graphite
_diffrn_radiation_source 'rotating anode'
_diffrn_radiation_type MoK\a
_diffrn_radiation_wavelength 0.71073
_diffrn_reflns_av_R_equivalents 0.0471
_diffrn_reflns_av_sigmaI/netI 0.0413
_diffrn_reflns_limit_h_max 15
_diffrn_reflns_limit_h_min -15
_diffrn_reflns_limit_k_max 8
_diffrn_reflns_limit_k_min -8
_diffrn_reflns_limit_l_max 21
_diffrn_reflns_limit_l_min -21
_diffrn_reflns_number 11641
_diffrn_reflns_theta_full 27.48
_diffrn_reflns_theta_max 27.48
_diffrn_reflns_theta_min 3.36
_exptl_absorpt_coefficient_mu 0.749
_exptl_absorpt_correction_T_max 0.8852
_exptl_absorpt_correction_T_min 0.7786
_exptl_absorpt_correction_type multi-scan
_exptl_crystal_colour Purple
_exptl_crystal_density_diffrn 1.545
_exptl_crystal_density_method 'not measured'
_exptl_crystal_description Block
_exptl_crystal_F_000 598
_exptl_crystal_size_max 0.35
_exptl_crystal_size_mid 0.21
_exptl_crystal_size_min 0.17
_refine_diff_density_max 0.264
_refine_diff_density_min -0.280
_refine_diff_density_rms 0.055
_refine_ls_extinction_method none
_refine_ls_goodness_of_fit_ref 1.062
_refine_ls_hydrogen_treatment constr
_refine_ls_matrix_type full
_refine_ls_number_parameters 177
_refine_ls_number_reflns 2854
_refine_ls_number_restraints 0
_refine_ls_restrained_S_all 1.062
_refine_ls_R_factor_all 0.0448
_refine_ls_R_factor_gt 0.0345
_refine_ls_shift/su_max 0.000
_refine_ls_shift/su_mean 0.000
_refine_ls_structure_factor_coef Fsqd
_refine_ls_weighting_details 'calc w=1/[\s^2^(Fo^2^)+(0.0488P)^2^+0.2870P] where P=(Fo^2^+2Fc^2^)/3'
_refine_ls_weighting_scheme calc
_refine_ls_wR_factor_gt 0.0921
_refine_ls_wR_factor_ref 0.0964
_reflns_number_gt 2329
_reflns_number_total 2854
_reflns_threshold_expression >2sigma(I)
_cod_data_source_file cg701061q-file007.cif
_cod_data_source_block shelxl
_cod_depositor_comments
;
The following automatic conversions were performed:

'_symmetry_cell_setting' value 'Monoclinic' changed to 'monoclinic'
according to /home/saulius/struct/CIF-dictionaries/cif_core.dic
dictionary named 'cif_core.dic' version 2.4.1 from
2010-06-29.

'_exptl_absorpt_correction_type' value 'Multi-Scan'
changed to 'multi-scan' according to
/home/saulius/struct/CIF-dictionaries/cif_core.dic dictionary named
'cif_core.dic' version 2.4.1 from
2010-06-29.

'_refine_ls_hydrogen_treatment' value 'CONSTR' changed
to 'constr' according to
/home/saulius/struct/CIF-dictionaries/cif_core.dic dictionary named
'cif_core.dic' version 2.4.1 from 2010-06-29.

Automatic conversion script
Id: cif_fix_values 1715 2011-07-08 13:25:40Z adriana 
;
_cod_original_sg_symbol_H-M P2/c
_cod_database_code 4503386

loop_
_symmetry_equiv_pos_as_xyz
'x, y, z'
'-x, y, -z+1/2'
'-x, -y, -z'
'x, -y, z-1/2'

loop_
_atom_site_label
_atom_site_type_symbol
_atom_site_fract_x
_atom_site_fract_y
_atom_site_fract_z
_atom_site_U_iso_or_equiv
_atom_site_adp_type
_atom_site_occupancy
_atom_site_symmetry_multiplicity
_atom_site_calc_flag
_atom_site_refinement_flags
C1 C 0.04286(17) 0.5721(3) 0.16124(13) 0.0303(4) Uani 1 1 d .
H1 H -0.0330 0.6186 0.1501 0.036 Uiso 1 1 calc R
C2 C 0.19859(18) 0.3869(3) 0.20186(14) 0.0344(5) Uani 1 1 d .
H2 H 0.2504 0.2795 0.2244 0.041 Uiso 1 1 calc R
C3 C 0.22366(17) 0.5580(3) 0.16841(14) 0.0342(5) Uani 1 1 d .
H3 H 0.2945 0.5903 0.1637 0.041 Uiso 1 1 calc R
C4 C 0.10848(18) 0.8797(3) 0.10619(13) 0.0293(4) Uani 1 1 d .
H4A H 0.1815 0.9224 0.1020 0.035 Uiso 1 1 calc R
H4B H 0.0920 0.9722 0.1452 0.035 Uiso 1 1 calc R
C5 C 0.00924(19) 0.8913(3) 0.01705(13) 0.0303(4) Uani 1 1 d .
H5A H -0.0631 0.8416 0.0204 0.036 Uiso 1 1 calc R
H5B H 0.0278 0.8055 -0.0231 0.036 Uiso 1 1 calc R
C6 C 0.19136(16) 0.1079(3) 0.38857(12) 0.0274(4) Uani 1 1 d .
C7 C 0.28650(16) -0.0152(3) 0.45594(12) 0.0264(4) Uani 1 1 d .
C8 C 0.30060(18) -0.2216(3) 0.44748(14) 0.0330(5) Uani 1 1 d .
H8 H 0.2498 -0.2897 0.3984 0.040 Uiso 1 1 calc R
C9 C 0.3897(2) -0.3259(3) 0.51155(17) 0.0403(5) Uani 1 1 d .
H9 H 0.3976 -0.4643 0.5054 0.048 Uiso 1 1 calc R
C10 C 0.46738(19) -0.2279(3) 0.58488(15) 0.0368(5) Uani 1 1 d .
H10 H 0.5276 -0.2980 0.6280 0.044 Uiso 1 1 calc R
C11 C 0.45236(17) -0.0223(3) 0.59172(13) 0.0294(4) Uani 1 1 d .
C12 C 0.36313(16) 0.0852(3) 0.52908(12) 0.0254(4) Uani 1 1 d .
H12 H 0.3546 0.2232 0.5359 0.030 Uiso 1 1 calc R
Co1 Co 0.0000 0.20982(5) 0.2500 0.02494(13) Uani 1 2 d S
N1 N 0.08472(14) 0.3955(2) 0.19751(10) 0.0268(4) Uani 1 1 d .
N2 N 0.12359(14) 0.6749(2) 0.14274(10) 0.0266(4) Uani 1 1 d .
N3 N 0.53367(15) 0.0918(3) 0.66688(11) 0.0360(4) Uani 1 1 d .
O1 O 0.11349(12) 0.0092(2) 0.32617(9) 0.0314(3) Uani 1 1 d .
O2 O 0.19042(13) 0.2929(2) 0.39625(10) 0.0365(4) Uani 1 1 d .
O3 O 0.52163(14) 0.2748(2) 0.66826(10) 0.0457(4) Uani 1 1 d .
O4 O 0.61140(15) -0.0028(3) 0.72435(11) 0.0538(5) Uani 1 1 d .

loop_
_atom_site_aniso_label
_atom_site_aniso_U_11
_atom_site_aniso_U_22
_atom_site_aniso_U_33
_atom_site_aniso_U_23
_atom_site_aniso_U_13
_atom_site_aniso_U_12
C1 0.0312(10) 0.0298(10) 0.0324(11) 0.0077(8) 0.0151(8) 0.0050(8)
C2 0.0314(11) 0.0294(10) 0.0396(12) 0.0080(8) 0.0109(9) 0.0058(8)
C3 0.0252(10) 0.0364(11) 0.0429(12) 0.0075(9) 0.0154(9) 0.0020(8)
C4 0.0358(11) 0.0239(9) 0.0318(11) 0.0050(8) 0.0172(9) 0.0002(8)
C5 0.0440(11) 0.0241(10) 0.0259(10) 0.0028(7) 0.0171(9) 0.0026(8)
C6 0.0269(9) 0.0327(10) 0.0246(10) 0.0043(8) 0.0121(8) 0.0017(8)
C7 0.0290(9) 0.0279(9) 0.0239(9) 0.0031(7) 0.0121(8) 0.0002(8)
C8 0.0314(10) 0.0287(10) 0.0380(11) -0.0016(8) 0.0127(9) -0.0026(8)
C9 0.0401(12) 0.0236(10) 0.0564(15) 0.0066(9) 0.0180(11) 0.0035(9)
C10 0.0326(11) 0.0374(11) 0.0394(12) 0.0151(9) 0.0130(9) 0.0103(9)
C11 0.0306(10) 0.0367(11) 0.0234(10) 0.0042(8) 0.0133(8) 0.0026(8)
C12 0.0275(9) 0.0261(9) 0.0258(10) 0.0041(7) 0.0138(8) 0.0031(7)
Co1 0.0324(2) 0.02039(19) 0.02260(19) 0.000 0.01134(15) 0.000
N1 0.0308(8) 0.0243(8) 0.0232(8) 0.0038(6) 0.0082(7) 0.0006(6)
N2 0.0306(8) 0.0259(8) 0.0247(8) 0.0052(6) 0.0125(7) 0.0025(6)
N3 0.0299(9) 0.0519(11) 0.0245(9) 0.0024(8) 0.0088(7) 0.0074(8)
O1 0.0322(7) 0.0333(7) 0.0247(7) 0.0010(6) 0.0068(6) 0.0000(6)
O2 0.0394(8) 0.0279(7) 0.0336(8) 0.0045(6) 0.0051(6) 0.0067(6)
O3 0.0460(9) 0.0453(9) 0.0352(9) -0.0073(7) 0.0044(7) 0.0029(8)
O4 0.0436(9) 0.0691(12) 0.0336(9) 0.0036(8) -0.0014(7) 0.0223(9)

loop_
_atom_type_symbol
_atom_type_description
_atom_type_scat_dispersion_real
_atom_type_scat_dispersion_imag
_atom_type_scat_source
C C 0.0033 0.0016 'International Tables Vol C Tables 4.2.6.8 and 6.1.1.4'
H H 0.0000 0.0000 'International Tables Vol C Tables 4.2.6.8 and 6.1.1.4'
N N 0.0061 0.0033 'International Tables Vol C Tables 4.2.6.8 and 6.1.1.4'
O O 0.0106 0.0060 'International Tables Vol C Tables 4.2.6.8 and 6.1.1.4'
Co Co 0.3494 0.9721 'International Tables Vol C Tables 4.2.6.8 and 6.1.1.4'

loop_
_geom_angle_atom_site_label_1
_geom_angle_atom_site_label_2
_geom_angle_atom_site_label_3
_geom_angle
_geom_angle_site_symmetry_1
_geom_angle_site_symmetry_3
N1 C1 N2 111.29(17) . .
N1 C1 H1 124.4 . .
N2 C1 H1 124.4 . .
C3 C2 N1 109.63(17) . .
C3 C2 H2 125.2 . .
N1 C2 H2 125.2 . .
C2 C3 N2 106.20(18) . .
C2 C3 H3 126.9 . .
N2 C3 H3 126.9 . .
N2 C4 C5 112.22(16) . .
N2 C4 H4A 109.2 . .
C5 C4 H4A 109.2 . .
N2 C4 H4B 109.2 . .
C5 C4 H4B 109.2 . .
H4A C4 H4B 107.9 . .
C4 C5 C5 111.0(2) . 3_575
C4 C5 H5A 109.4 . .
C5 C5 H5A 109.4 3_575 .
C4 C5 H5B 109.4 . .
C5 C5 H5B 109.4 3_575 .
H5A C5 H5B 108.0 . .
O2 C6 O1 123.70(17) . .
O2 C6 C7 119.69(17) . .
O1 C6 C7 116.60(17) . .
C12 C7 C8 119.39(17) . .
C12 C7 C6 117.53(17) . .
C8 C7 C6 123.08(17) . .
C9 C8 C7 120.30(19) . .
C9 C8 H8 119.9 . .
C7 C8 H8 119.9 . .
C8 C9 C10 121.1(2) . .
C8 C9 H9 119.4 . .
C10 C9 H9 119.4 . .
C11 C10 C9 117.66(19) . .
C11 C10 H10 121.2 . .
C9 C10 H10 121.2 . .
C12 C11 C10 122.38(19) . .
C12 C11 N3 117.21(18) . .
C10 C11 N3 120.40(18) . .
C11 C12 C7 119.15(18) . .
C11 C12 H12 120.4 . .
C7 C12 H12 120.4 . .
O1 Co1 O1 96.17(8) 2 .
O1 Co1 N1 109.34(6) 2 2
O1 Co1 N1 118.78(6) . 2
O1 Co1 N1 118.78(6) 2 .
O1 Co1 N1 109.34(6) . .
N1 Co1 N1 105.08(10) 2 .
C1 N1 C2 105.50(17) . .
C1 N1 Co1 124.09(14) . .
C2 N1 Co1 129.77(13) . .
C1 N2 C3 107.38(16) . .
C1 N2 C4 125.52(16) . .
C3 N2 C4 127.02(17) . .
O3 N3 O4 123.57(19) . .
O3 N3 C11 118.50(16) . .
O4 N3 C11 117.92(19) . .
C6 O1 Co1 107.23(12) . .

loop_
_geom_bond_atom_site_label_1
_geom_bond_atom_site_label_2
_geom_bond_distance
_geom_bond_site_symmetry_2
C1 N1 1.323(2) .
C1 N2 1.335(3) .
C1 H1 0.9300 .
C2 C3 1.349(3) .
C2 N1 1.375(3) .
C2 H2 0.9300 .
C3 N2 1.373(3) .
C3 H3 0.9300 .
C4 N2 1.467(2) .
C4 C5 1.514(3) .
C4 H4A 0.9700 .
C4 H4B 0.9700 .
C5 C5 1.530(4) 3_575
C5 H5A 0.9700 .
C5 H5B 0.9700 .
C6 O2 1.230(2) .
C6 O1 1.284(2) .
C6 C7 1.506(3) .
C7 C12 1.386(3) .
C7 C8 1.389(3) .
C8 C9 1.380(3) .
C8 H8 0.9300 .
C9 C10 1.385(3) .
C9 H9 0.9300 .
C10 C11 1.382(3) .
C10 H10 0.9300 .
C11 C12 1.381(3) .
C11 N3 1.471(3) .
C12 H12 0.9300 .
Co1 O1 1.9844(14) 2
Co1 O1 1.9844(14) .
Co1 N1 2.0183(17) 2
Co1 N1 2.0183(17) .
N3 O3 1.220(2) .
N3 O4 1.229(2) .

loop_
_geom_torsion_atom_site_label_1
_geom_torsion_atom_site_label_2
_geom_torsion_atom_site_label_3
_geom_torsion_atom_site_label_4
_geom_torsion
_geom_torsion_site_symmetry_1
_geom_torsion_site_symmetry_4
N1 C2 C3 N2 -0.1(3) . .
N2 C4 C5 C5 176.6(2) . 3_575
O2 C6 C7 C12 6.2(3) . .
O1 C6 C7 C12 -172.56(17) . .
O2 C6 C7 C8 -173.4(2) . .
O1 C6 C7 C8 7.9(3) . .
C12 C7 C8 C9 0.4(3) . .
C6 C7 C8 C9 180.0(2) . .
C7 C8 C9 C10 -0.7(4) . .
C8 C9 C10 C11 0.2(4) . .
C9 C10 C11 C12 0.6(3) . .
C9 C10 C11 N3 -178.5(2) . .
C10 C11 C12 C7 -0.9(3) . .
N3 C11 C12 C7 178.20(17) . .
C8 C7 C12 C11 0.4(3) . .
C6 C7 C12 C11 -179.20(18) . .
N2 C1 N1 C2 -0.1(2) . .
N2 C1 N1 Co1 171.49(13) . .
C3 C2 N1 C1 0.1(2) . .
C3 C2 N1 Co1 -170.85(15) . .
O1 Co1 N1 C1 88.05(17) 2 .
O1 Co1 N1 C1 -163.13(15) . .
N1 Co1 N1 C1 -34.59(14) 2 .
O1 Co1 N1 C2 -102.47(18) 2 .
O1 Co1 N1 C2 6.35(19) . .
N1 Co1 N1 C2 134.89(19) 2 .
N1 C1 N2 C3 0.1(2) . .
N1 C1 N2 C4 -176.83(17) . .
C2 C3 N2 C1 0.0(2) . .
C2 C3 N2 C4 176.85(18) . .
C5 C4 N2 C1 -62.0(3) . .
C5 C4 N2 C3 121.7(2) . .
C12 C11 N3 O3 -3.2(3) . .
C10 C11 N3 O3 176.0(2) . .
C12 C11 N3 O4 177.9(2) . .
C10 C11 N3 O4 -2.9(3) . .
O2 C6 O1 Co1 0.3(2) . .
C7 C6 O1 Co1 179.07(14) . .
O1 Co1 O1 C6 -173.11(15) 2 .
N1 Co1 O1 C6 -57.04(14) 2 .
N1 Co1 O1 C6 63.45(14) . .
